data_7246384
loop_
_publ_author_name
'Bu, Fan-Zhi'
'Yu, Yue-Ming'
'Zhang, Lin-Lin'
'Yan, Cui-Wei'
'Wu, Zhi-Yong'
'Li, Yan-Tuan'

_publ_section_title
;
 Salification-driven strategy toward the hydrophobic molecular salt of the
 antifungal drug 5-fluorocytosine and protocatechuic acid with
 triple-helix structure offers an innovative insight for conquering
 adverse drug reactions
;
_journal_issue 13
_journal_name_full CrystEngComm
_journal_page_first 1951
_journal_page_last 1964
_journal_paper_doi 10.1039/D2CE01523D
_journal_volume 25
_journal_year 2023
_chemical_formula_sum 'C11 H10 F N3 O5'
_chemical_formula_weight 283.22
_space_group_crystal_system monoclinic
_space_group_IT_number 4
_space_group_name_Hall 'P 2yb'
_space_group_name_H-M_alt 'P 1 21 1'
_atom_sites_solution_hydrogens geom
_audit_creation_method SHELXL-2016/6
_audit_update_record
;
2022-09-07 deposited with the CCDC.	2023-02-28 downloaded from the CCDC.
;
_cell_angle_alpha 90
_cell_angle_beta 106.057(2)
_cell_angle_gamma 90
_cell_formula_units_Z 2
_cell_length_a 7.4921(2)
_cell_length_b 6.37760(10)
_cell_length_c 12.2609(3)
_cell_measurement_reflns_used 10117
_cell_measurement_temperature 100(2)
_cell_measurement_theta_max 27.54
_cell_measurement_theta_min 3.36
_cell_volume 562.99(2)
_computing_structure_refinement 'SHELXL-2016/6 (Sheldrick, 2016)'
_diffrn_ambient_temperature 100(2)
_diffrn_measured_fraction_theta_full 0.999
_diffrn_measured_fraction_theta_max 0.982
_diffrn_measurement_device_type Brooker
_diffrn_radiation_type CuK\a
_diffrn_radiation_wavelength 1.54178
_diffrn_reflns_av_R_equivalents 0.0125
_diffrn_reflns_av_unetI/netI 0.0172
_diffrn_reflns_Laue_measured_fraction_full 0.999
_diffrn_reflns_Laue_measured_fraction_max 0.982
_diffrn_reflns_limit_h_max 9
_diffrn_reflns_limit_h_min -8
_diffrn_reflns_limit_k_max 7
_diffrn_reflns_limit_k_min -7
_diffrn_reflns_limit_l_max 10
_diffrn_reflns_limit_l_min -14
_diffrn_reflns_number 3529
_diffrn_reflns_point_group_measured_fraction_full 0.898
_diffrn_reflns_point_group_measured_fraction_max 0.877
_diffrn_reflns_theta_full 67.679
_diffrn_reflns_theta_max 71.897
_diffrn_reflns_theta_min 3.751
_exptl_absorpt_coefficient_mu 1.255
_exptl_crystal_colour colourless
_exptl_crystal_density_diffrn 1.671
_exptl_crystal_description rod
_exptl_crystal_F_000 292
_refine_diff_density_max 0.162
_refine_diff_density_min -0.212
_refine_diff_density_rms 0.042
_refine_ls_abs_structure_details
;
 Flack x determined using 730 quotients [(I+)-(I-)]/[(I+)+(I-)]
 (Parsons, Flack and Wagner, Acta Cryst. B69 (2013) 249-259).
;
_refine_ls_abs_structure_Flack 0.01(5)
_refine_ls_extinction_method none
_refine_ls_goodness_of_fit_ref 1.111
_refine_ls_hydrogen_treatment constr
_refine_ls_matrix_type full
_refine_ls_number_parameters 183
_refine_ls_number_reflns 1917
_refine_ls_number_restraints 1
_refine_ls_restrained_S_all 1.111
_refine_ls_R_factor_all 0.0232
_refine_ls_R_factor_gt 0.0231
_refine_ls_shift/su_max 0.000
_refine_ls_shift/su_mean 0.000
_refine_ls_structure_factor_coef Fsqd
_refine_ls_weighting_details 'w=1/[\s^2^(Fo^2^)+(0.0361P)^2^+0.0871P] where P=(Fo^2^+2Fc^2^)/3'
_refine_ls_weighting_scheme calc
_refine_ls_wR_factor_gt 0.0621
_refine_ls_wR_factor_ref 0.0622
_reflns_Friedel_coverage 0.627
_reflns_Friedel_fraction_full 0.775
_reflns_Friedel_fraction_max 0.748
_reflns_number_gt 1906
_reflns_number_total 1917
_reflns_threshold_expression 'I > 2\s(I)'
_cod_data_source_file d2ce01523d2.cif
_cod_data_source_block shelx
_cod_depositor_comments 'Adding full bibliography for 7246384.cif.'
_cod_original_sg_symbol_H-M 'P 21'
_cod_database_code 7246384
_shelx_shelxl_version_number 2016/6
_shelx_space_group_comment
;
The symmetry employed for this shelxl refinement is uniquely defined
by the following loop, which should always be used as a source of
symmetry information in preference to the above space-group names.
They are only intended as comments.
;

loop_
_space_group_symop_operation_xyz
'x, y, z'
'-x, y+1/2, -z'

loop_
_atom_site_label
_atom_site_type_symbol
_atom_site_fract_x
_atom_site_fract_y
_atom_site_fract_z
_atom_site_U_iso_or_equiv
_atom_site_adp_type
_atom_site_occupancy
_atom_site_site_symmetry_order
_atom_site_calc_flag
_atom_site_refinement_flags_posn
_atom_site_refinement_flags_adp
_atom_site_refinement_flags_occupancy
_atom_site_disorder_assembly
_atom_site_disorder_group
F1 F 0.27950(15) -0.22535(18) 0.56331(8) 0.0171(3) Uani 1 1 d . . . . .
O1 O 0.32979(16) 0.0573(2) 0.98107(10) 0.0129(3) Uani 1 1 d . . . . .
N1 N 0.2228(2) 0.0987(2) 0.78918(12) 0.0106(3) Uani 1 1 d . . . . .
H3 H 0.167331 0.216303 0.798570 0.013 Uiso 1 1 calc R U . . .
N2 N 0.3979(2) -0.1925(3) 0.86624(12) 0.0115(3) Uani 1 1 d . . . . .
H2 H 0.460202 -0.265833 0.925329 0.014 Uiso 1 1 calc R U . . .
N3 N 0.1212(2) 0.1514(3) 0.59502(12) 0.0124(3) Uani 1 1 d . . . . .
H4 H 0.070314 0.270753 0.606519 0.015 Uiso 1 1 calc R U . . .
H5 H 0.112911 0.109594 0.525394 0.015 Uiso 1 1 calc R U . . .
C1 C 0.3179(2) -0.0096(3) 0.88514(14) 0.0103(4) Uani 1 1 d . . . . .
C2 C 0.3866(2) -0.2682(3) 0.76036(14) 0.0117(4) Uani 1 1 d . . . . .
H1 H 0.443661 -0.397740 0.751486 0.014 Uiso 1 1 calc R U . . .
C3 C 0.2947(2) -0.1583(3) 0.66935(14) 0.0119(4) Uani 1 1 d . . . . .
C4 C 0.2089(2) 0.0363(3) 0.68127(14) 0.0104(3) Uani 1 1 d . . . . .
O2 O -0.04326(17) -0.0487(2) 0.18232(10) 0.0125(3) Uani 1 1 d . . . . .
O3 O 0.05220(18) 0.0102(2) 0.36799(10) 0.0143(3) Uani 1 1 d . . . . .
O4 O 0.23358(17) 0.5796(2) 0.01901(10) 0.0142(3) Uani 1 1 d . . . . .
H9 H 0.160584 0.513236 -0.034149 0.021 Uiso 1 1 calc R U . . .
O5 O 0.37391(17) 0.8251(2) 0.19389(10) 0.0140(3) Uani 1 1 d . . . . .
H8 H 0.341003 0.853080 0.124230 0.021 Uiso 1 1 calc R U . . .
C5 C 0.0438(2) 0.0601(3) 0.26750(14) 0.0106(4) Uani 1 1 d . . . . .
C6 C 0.1366(2) 0.2593(3) 0.24748(14) 0.0113(4) Uani 1 1 d . . . . .
C7 C 0.1357(2) 0.3202(3) 0.13734(14) 0.0106(3) Uani 1 1 d . . . . .
H10 H 0.079807 0.232419 0.074596 0.013 Uiso 1 1 calc R U . . .
C8 C 0.2164(2) 0.5083(3) 0.12009(13) 0.0112(4) Uani 1 1 d . . . . .
C9 C 0.2964(2) 0.6401(3) 0.21219(14) 0.0115(4) Uani 1 1 d . . . . .
C10 C 0.3012(2) 0.5792(3) 0.32172(14) 0.0131(4) Uani 1 1 d . . . . .
H7 H 0.357835 0.666799 0.384390 0.016 Uiso 1 1 calc R U . . .
C11 C 0.2226(2) 0.3893(3) 0.33892(15) 0.0127(4) Uani 1 1 d . . . . .
H6 H 0.227166 0.346920 0.413921 0.015 Uiso 1 1 calc R U . . .

loop_
_atom_site_aniso_label
_atom_site_aniso_U_11
_atom_site_aniso_U_22
_atom_site_aniso_U_33
_atom_site_aniso_U_23
_atom_site_aniso_U_13
_atom_site_aniso_U_12
F1 0.0253(5) 0.0169(6) 0.0092(5) -0.0024(4) 0.0048(4) 0.0055(5)
O1 0.0150(6) 0.0143(7) 0.0095(5) -0.0019(5) 0.0036(4) -0.0010(5)
N1 0.0120(7) 0.0097(7) 0.0107(7) -0.0016(6) 0.0039(5) 0.0015(6)
N2 0.0133(7) 0.0117(8) 0.0092(6) 0.0020(6) 0.0023(5) 0.0012(6)
N3 0.0174(7) 0.0101(8) 0.0094(7) 0.0006(5) 0.0035(5) 0.0025(6)
C1 0.0086(7) 0.0118(9) 0.0106(8) -0.0005(6) 0.0028(6) -0.0029(6)
C2 0.0120(8) 0.0102(8) 0.0140(8) -0.0016(6) 0.0053(7) -0.0001(7)
C3 0.0138(8) 0.0124(9) 0.0104(8) -0.0022(7) 0.0048(6) -0.0008(7)
C4 0.0095(7) 0.0114(9) 0.0107(7) -0.0008(7) 0.0033(6) -0.0024(7)
O2 0.0154(6) 0.0107(6) 0.0113(6) 0.0009(5) 0.0034(5) -0.0014(5)
O3 0.0203(6) 0.0122(7) 0.0109(5) 0.0010(5) 0.0048(5) -0.0020(5)
O4 0.0175(6) 0.0142(7) 0.0103(6) 0.0009(5) 0.0031(4) -0.0037(5)
O5 0.0187(6) 0.0104(7) 0.0129(6) 0.0004(5) 0.0044(5) -0.0039(5)
C5 0.0097(7) 0.0104(9) 0.0119(8) 0.0007(7) 0.0034(6) 0.0024(7)
C6 0.0106(7) 0.0107(9) 0.0128(8) 0.0002(7) 0.0036(6) 0.0026(7)
C7 0.0115(8) 0.0096(8) 0.0107(7) -0.0017(7) 0.0030(6) 0.0007(7)
C8 0.0118(8) 0.0124(9) 0.0103(7) 0.0006(7) 0.0043(6) 0.0021(7)
C9 0.0102(8) 0.0084(9) 0.0165(9) -0.0004(7) 0.0046(6) 0.0005(7)
C10 0.0142(8) 0.0129(10) 0.0119(8) -0.0025(7) 0.0029(6) 0.0009(7)
C11 0.0143(8) 0.0132(9) 0.0110(8) -0.0005(6) 0.0044(6) 0.0006(7)

loop_
_atom_type_symbol
_atom_type_description
_atom_type_scat_dispersion_real
_atom_type_scat_dispersion_imag
_atom_type_scat_source
C C 0.0181 0.0091 'International Tables Vol C Tables 4.2.6.8 and 6.1.1.4'
H H 0.0000 0.0000 'International Tables Vol C Tables 4.2.6.8 and 6.1.1.4'
N N 0.0311 0.0180 'International Tables Vol C Tables 4.2.6.8 and 6.1.1.4'
O O 0.0492 0.0322 'International Tables Vol C Tables 4.2.6.8 and 6.1.1.4'
F F 0.0727 0.0534 'International Tables Vol C Tables 4.2.6.8 and 6.1.1.4'

loop_
_geom_angle_atom_site_label_1
_geom_angle_atom_site_label_2
_geom_angle_atom_site_label_3
_geom_angle
_geom_angle_site_symmetry_1
_geom_angle_site_symmetry_3
_geom_angle_publ_flag
C4 N1 C1 124.47(16) . . ?
C4 N1 H3 117.8 . . ?
C1 N1 H3 117.8 . . ?
C1 N2 C2 123.42(15) . . ?
C1 N2 H2 118.3 . . ?
C2 N2 H2 118.3 . . ?
C4 N3 H4 120.0 . . ?
C4 N3 H5 120.0 . . ?
H4 N3 H5 120.0 . . ?
O1 C1 N2 122.74(15) . . ?
O1 C1 N1 121.68(17) . . ?
N2 C1 N1 115.58(15) . . ?
C3 C2 N2 119.37(17) . . ?
C3 C2 H1 120.3 . . ?
N2 C2 H1 120.3 . . ?
C2 C3 F1 121.83(17) . . ?
C2 C3 C4 120.97(16) . . ?
F1 C3 C4 117.20(15) . . ?
N3 C4 N1 120.65(18) . . ?
N3 C4 C3 123.19(15) . . ?
N1 C4 C3 116.16(16) . . ?
C8 O4 H9 109.5 . . ?
C9 O5 H8 109.5 . . ?
O3 C5 O2 122.78(16) . . ?
O3 C5 C6 118.35(15) . . ?
O2 C5 C6 118.85(14) . . ?
C11 C6 C7 119.04(16) . . ?
C11 C6 C5 120.12(15) . . ?
C7 C6 C5 120.83(15) . . ?
C8 C7 C6 120.02(15) . . ?
C8 C7 H10 120.0 . . ?
C6 C7 H10 120.0 . . ?
O4 C8 C7 125.75(15) . . ?
O4 C8 C9 113.98(16) . . ?
C7 C8 C9 120.23(15) . . ?
O5 C9 C10 120.27(16) . . ?
O5 C9 C8 119.59(15) . . ?
C10 C9 C8 120.12(17) . . ?
C11 C10 C9 119.50(17) . . ?
C11 C10 H7 120.2 . . ?
C9 C10 H7 120.2 . . ?
C10 C11 C6 121.04(16) . . ?
C10 C11 H6 119.5 . . ?
C6 C11 H6 119.5 . . ?

loop_
_geom_bond_atom_site_label_1
_geom_bond_atom_site_label_2
_geom_bond_distance
_geom_bond_site_symmetry_2
_geom_bond_publ_flag
F1 C3 1.3432(19) . ?
O1 C1 1.231(2) . ?
N1 C4 1.358(2) . ?
N1 C1 1.380(2) . ?
N1 H3 0.8800 . ?
N2 C1 1.360(3) . ?
N2 C2 1.366(2) . ?
N2 H2 0.8800 . ?
N3 C4 1.306(2) . ?
N3 H4 0.8800 . ?
N3 H5 0.8800 . ?
C2 C3 1.336(3) . ?
C2 H1 0.9500 . ?
C3 C4 1.424(3) . ?
O2 C5 1.273(2) . ?
O3 C5 1.257(2) . ?
O4 C8 1.359(2) . ?
O4 H9 0.8400 . ?
O5 C9 1.361(2) . ?
O5 H8 0.8400 . ?
C5 C6 1.501(3) . ?
C6 C11 1.400(3) . ?
C6 C7 1.403(2) . ?
C7 C8 1.385(3) . ?
C7 H10 0.9500 . ?
C8 C9 1.403(2) . ?
C9 C10 1.389(2) . ?
C10 C11 1.388(3) . ?
C10 H7 0.9500 . ?
C11 H6 0.9500 . ?

loop_
_geom_torsion_atom_site_label_1
_geom_torsion_atom_site_label_2
_geom_torsion_atom_site_label_3
_geom_torsion_atom_site_label_4
_geom_torsion
_geom_torsion_site_symmetry_1
_geom_torsion_site_symmetry_2
_geom_torsion_site_symmetry_3
_geom_torsion_site_symmetry_4
_geom_torsion_publ_flag
C2 N2 C1 O1 -179.70(15) . . . . ?
C2 N2 C1 N1 -0.2(2) . . . . ?
C4 N1 C1 O1 178.14(16) . . . . ?
C4 N1 C1 N2 -1.3(2) . . . . ?
C1 N2 C2 C3 0.8(3) . . . . ?
N2 C2 C3 F1 179.91(15) . . . . ?
N2 C2 C3 C4 0.2(3) . . . . ?
C1 N1 C4 N3 -177.78(15) . . . . ?
C1 N1 C4 C3 2.2(2) . . . . ?
C2 C3 C4 N3 178.42(17) . . . . ?
F1 C3 C4 N3 -1.3(2) . . . . ?
C2 C3 C4 N1 -1.5(2) . . . . ?
F1 C3 C4 N1 178.69(14) . . . . ?
O3 C5 C6 C11 -2.9(2) . . . . ?
O2 C5 C6 C11 175.69(16) . . . . ?
O3 C5 C6 C7 178.38(15) . . . . ?
O2 C5 C6 C7 -3.1(2) . . . . ?
C11 C6 C7 C8 -1.1(2) . . . . ?
C5 C6 C7 C8 177.69(16) . . . . ?
C6 C7 C8 O4 176.22(15) . . . . ?
C6 C7 C8 C9 -1.1(2) . . . . ?
O4 C8 C9 O5 2.9(2) . . . . ?
C7 C8 C9 O5 -179.53(15) . . . . ?
O4 C8 C9 C10 -175.24(15) . . . . ?
C7 C8 C9 C10 2.4(2) . . . . ?
O5 C9 C10 C11 -179.54(14) . . . . ?
C8 C9 C10 C11 -1.4(3) . . . . ?
C9 C10 C11 C6 -0.7(3) . . . . ?
C7 C6 C11 C10 2.0(2) . . . . ?
C5 C6 C11 C10 -176.78(15) . . . . ?
